data_1518458
loop_
_publ_author_name
'Liu, Ze-Shui'
'Li, Wen-Ke'
'Kang, Tai-Ran'
'He, Long'
'Liu, Quan-Zhong'

_publ_section_title
;
 Palladium-catalyzed asymmetric cycloadditions of vinylcyclopropanes and
 in situ formed unsaturated imines: construction of structurally and
 optically enriched spiroindolenines.
;
_journal_issue 1
_journal_name_full 'Organic letters'
_journal_page_first 150
_journal_page_last 153
_journal_paper_doi 10.1021/ol503383x
_journal_volume 17
_journal_year 2015
_chemical_absolute_configuration ad
_chemical_formula_sum 'C24 H25 N O5'
_chemical_formula_weight 407.45
_chemical_name_systematic
;
 ?
;
_space_group_crystal_system orthorhombic
_space_group_IT_number 19
_space_group_name_Hall 'P 2ac 2ab'
_space_group_name_H-M_alt 'P 21 21 21'
_symmetry_space_group_name_Hall 'P 2ac 2ab'
_symmetry_space_group_name_H-M 'P 21 21 21'
_atom_sites_solution_hydrogens mixed
_audit_creation_method SHELXL-2013
_cell_angle_alpha 90
_cell_angle_beta 90
_cell_angle_gamma 90
_cell_formula_units_Z 4
_cell_length_a 9.04190(10)
_cell_length_b 12.2803(2)
_cell_length_c 19.0748(2)
_cell_measurement_reflns_used 5490
_cell_measurement_temperature 291(2)
_cell_measurement_theta_max 69.6744
_cell_measurement_theta_min 3.5962
_cell_volume 2118.01(5)
_computing_cell_refinement 'CrysAlisPro (Agilent Technologies)'
_computing_data_collection 'CrysAlisPro (Agilent Technologies)'
_computing_data_reduction 'CrysAlisPro (Agilent Technologies)'
_computing_molecular_graphics 'Ortep-3 (L. J. Farrugia, 2001)'
_computing_publication_material SHELXL-2013
_computing_structure_refinement 'SHELXL-2013 (Sheldrick, 2013)'
_computing_structure_solution 'SHELXS-97 (Sheldrick, 1997)'
_diffrn_ambient_temperature 291(2)
_diffrn_detector_area_resol_mean 15.9149
_diffrn_measured_fraction_theta_full 0.990
_diffrn_measured_fraction_theta_max 0.984
_diffrn_measurement_device_type 'Gemini S Ultra, Agilent Technologies'
_diffrn_measurement_method '\w scans'
_diffrn_radiation_type CuK\a
_diffrn_radiation_wavelength 1.54184
_diffrn_reflns_av_R_equivalents 0.0144
_diffrn_reflns_av_unetI/netI 0.0190
_diffrn_reflns_Laue_measured_fraction_full 0.990
_diffrn_reflns_Laue_measured_fraction_max 0.984
_diffrn_reflns_limit_h_max 10
_diffrn_reflns_limit_h_min -10
_diffrn_reflns_limit_k_max 14
_diffrn_reflns_limit_k_min -12
_diffrn_reflns_limit_l_max 22
_diffrn_reflns_limit_l_min -16
_diffrn_reflns_number 7846
_diffrn_reflns_point_group_measured_fraction_full 0.987
_diffrn_reflns_point_group_measured_fraction_max 0.975
_diffrn_reflns_theta_full 67.684
_diffrn_reflns_theta_max 69.803
_diffrn_reflns_theta_min 4.282
_diffrn_source 'Enhance Ultra (Cu) X-ray Source'
_exptl_absorpt_coefficient_mu 0.730
_exptl_absorpt_correction_T_max 1.00000
_exptl_absorpt_correction_T_min 0.93204
_exptl_absorpt_correction_type multi-scan
_exptl_absorpt_process_details
;
CrysAlisPro, Agilent Technologies,
Version 1.171.36.21 (release 14-08-2012 CrysAlis171 .NET)
(compiled Sep 14 2012,17:21:16)
Empirical absorption correction using spherical harmonics,
 implemented in SCALE3 ABSPACK scaling algorithm.
;
_exptl_crystal_density_diffrn 1.278
_exptl_crystal_description block
_exptl_crystal_F_000 864
_exptl_crystal_size_max 0.420
_exptl_crystal_size_mid 0.400
_exptl_crystal_size_min 0.370
_refine_diff_density_max 0.150
_refine_diff_density_min -0.146
_refine_diff_density_rms 0.027
_refine_ls_abs_structure_details
;
 Flack x determined using 1584 quotients [(I+)-(I-)]/[(I+)+(I-)]
 (Parsons and Flack (2004), Acta Cryst. A60, s61).
;
_refine_ls_abs_structure_Flack 0.00(8)
_refine_ls_extinction_method none
_refine_ls_goodness_of_fit_ref 1.096
_refine_ls_hydrogen_treatment mixed
_refine_ls_matrix_type full
_refine_ls_number_parameters 281
_refine_ls_number_reflns 3887
_refine_ls_number_restraints 0
_refine_ls_restrained_S_all 1.096
_refine_ls_R_factor_all 0.0303
_refine_ls_R_factor_gt 0.0298
_refine_ls_shift/su_max 0.001
_refine_ls_shift/su_mean 0.000
_refine_ls_structure_factor_coef Fsqd
_refine_ls_weighting_details 'w=1/[\s^2^(Fo^2^)+(0.0512P)^2^+0.1031P] where P=(Fo^2^+2Fc^2^)/3'
_refine_ls_weighting_scheme calc
_refine_ls_wR_factor_gt 0.0823
_refine_ls_wR_factor_ref 0.0829
_reflns_Friedel_coverage 0.732
_reflns_Friedel_fraction_full 0.984
_reflns_Friedel_fraction_max 0.962
_reflns_number_gt 3818
_reflns_number_total 3887
_reflns_threshold_expression 'I > 2\s(I)'
_cod_data_source_file ol503383x_si_004.cif
_cod_data_source_block shelxl
_cod_depositor_comments 'Adding full bibliography for 1518458--1518461.cif.'
_cod_database_code 1518458
_shelx_space_group_comment
;
The symmetry employed for this shelxl refinement is uniquely defined
by the following loop, which should always be used as a source of
symmetry information in preference to the above space-group names.
They are only intended as comments.
;
_shelx_estimated_absorpt_t_min 0.749
_shelx_estimated_absorpt_t_max 0.774
_shelxl_version_number 2013-4

loop_
_space_group_symop_operation_xyz
'x, y, z'
'-x+1/2, -y, z+1/2'
'x+1/2, -y+1/2, -z'
'-x, y+1/2, -z+1/2'

loop_
_atom_site_label
_atom_site_type_symbol
_atom_site_fract_x
_atom_site_fract_y
_atom_site_fract_z
_atom_site_U_iso_or_equiv
_atom_site_adp_type
_atom_site_occupancy
_atom_site_site_symmetry_order
_atom_site_calc_flag
_atom_site_refinement_flags_posn
_atom_site_refinement_flags_adp
O2 O 0.68157(16) 0.69645(10) 1.03946(7) 0.0473(3) Uani 1 1 d . .
O3 O 0.92026(14) 0.49688(13) 1.04655(7) 0.0516(3) Uani 1 1 d . .
O1 O 0.45387(15) 0.62585(12) 1.04396(9) 0.0546(4) Uani 1 1 d . .
O4 O 0.73929(16) 0.48072(13) 1.12580(6) 0.0527(4) Uani 1 1 d . .
O5 O 0.71793(18) 0.00531(13) 0.89543(9) 0.0565(4) Uani 1 1 d . .
C5 C 0.85882(19) 0.39623(14) 0.84543(9) 0.0373(4) Uani 1 1 d . .
C23 C 0.79142(19) 0.49562(14) 1.06134(9) 0.0378(4) Uani 1 1 d . .
C12 C 0.72393(18) 0.52795(13) 0.93399(8) 0.0336(3) Uani 1 1 d . .
H12 H 0.8150 0.5708 0.9378 0.040 Uiso 1 1 calc R U
C7 C 0.76489(19) 0.41906(14) 0.90432(8) 0.0357(3) Uani 1 1 d . .
N1 N 0.77303(18) 0.23798(12) 0.88954(8) 0.0435(3) Uani 1 1 d . .
H1 H 0.7562 0.1697 0.8958 0.052 Uiso 1 1 calc R U
C8 C 0.71540(19) 0.32189(14) 0.92921(9) 0.0381(4) Uani 1 1 d . .
C4 C 0.8614(2) 0.28170(15) 0.83854(9) 0.0410(4) Uani 1 1 d . .
C20 C 0.5012(2) 0.53965(18) 0.85246(10) 0.0487(4) Uani 1 1 d . .
H20 H 0.4851 0.4655 0.8588 0.058 Uiso 1 1 calc R U
C15 C 0.61874(19) 0.59046(14) 0.88632(8) 0.0372(4) Uani 1 1 d . .
C10 C 0.55388(18) 0.41465(14) 1.01489(9) 0.0385(4) Uani 1 1 d . .
H10A H 0.4684 0.4307 0.9860 0.046 Uiso 1 1 calc R U
H10B H 0.5199 0.4083 1.0629 0.046 Uiso 1 1 calc R U
C6 C 0.9444(2) 0.45996(17) 0.80011(9) 0.0480(4) Uani 1 1 d . .
H6 H 0.9439 0.5355 0.8038 0.058 Uiso 1 1 calc R U
C9 C 0.6183(2) 0.30370(14) 0.99186(10) 0.0405(4) Uani 1 1 d . .
H9 H 0.5355 0.2578 0.9769 0.049 Uiso 1 1 calc R U
C16 C 0.6423(2) 0.70118(15) 0.87419(10) 0.0477(4) Uani 1 1 d . .
H16 H 0.7211 0.7363 0.8959 0.057 Uiso 1 1 calc R U
C3 C 0.9476(3) 0.23010(18) 0.78800(11) 0.0539(5) Uani 1 1 d . .
H3 H 0.9490 0.1546 0.7840 0.065 Uiso 1 1 calc R U
C21 C 0.5838(2) 0.61596(14) 1.03348(9) 0.0394(4) Uani 1 1 d . .
C13 C 0.7009(2) 0.24311(16) 1.04834(10) 0.0474(4) Uani 1 1 d . .
H13 H 0.7782 0.2788 1.0708 0.057 Uiso 1 1 calc R U
C11 C 0.66225(17) 0.51139(14) 1.01022(8) 0.0345(3) Uani 1 1 d . .
C1 C 1.0295(3) 0.4090(2) 0.74980(12) 0.0596(6) Uani 1 1 d . .
H1A H 1.0865 0.4506 0.7193 0.072 Uiso 1 1 calc R U
C24 C 0.8453(3) 0.4588(3) 1.18087(11) 0.0687(7) Uani 1 1 d . .
H24B H 0.7952 0.4279 1.2205 0.103 Uiso 1 1 calc R U
H24C H 0.8925 0.5255 1.1945 0.103 Uiso 1 1 calc R U
H24A H 0.9184 0.4085 1.1641 0.103 Uiso 1 1 calc R U
C2 C 1.0308(3) 0.2949(2) 0.74415(12) 0.0626(6) Uani 1 1 d . .
H2 H 1.0893 0.2623 0.7100 0.075 Uiso 1 1 calc R U
C18 C 0.4322(3) 0.7092(2) 0.79812(13) 0.0701(7) Uani 1 1 d . .
H18 H 0.3694 0.7488 0.7691 0.084 Uiso 1 1 calc R U
C14 C 0.6702(3) 0.14314(19) 1.06768(13) 0.0622(6) Uani 1 1 d . .
H14A H 0.5935 0.1054 1.0461 0.075 Uiso 1 1 calc R U
H14B H 0.7252 0.1100 1.1029 0.075 Uiso 1 1 calc R U
C22 C 0.6245(3) 0.80257(17) 1.05701(14) 0.0636(6) Uani 1 1 d . .
H22C H 0.5809 0.8004 1.1029 0.095 Uiso 1 1 calc R U
H22A H 0.5509 0.8234 1.0233 0.095 Uiso 1 1 calc R U
H22B H 0.7036 0.8547 1.0565 0.095 Uiso 1 1 calc R U
C19 C 0.4074(3) 0.5994(2) 0.80912(12) 0.0629(6) Uani 1 1 d . .
H19 H 0.3277 0.5653 0.7875 0.075 Uiso 1 1 calc R U
C17 C 0.5494(3) 0.7595(2) 0.83010(13) 0.0661(6) Uani 1 1 d . .
H17 H 0.5668 0.8331 0.8222 0.079 Uiso 1 1 calc R U
H5A H 0.629(4) -0.003(3) 0.9164(17) 0.089(10) Uiso 1 1 d . .
H5B H 0.776(4) -0.037(3) 0.9195(17) 0.080(9) Uiso 1 1 d . .

loop_
_atom_site_aniso_label
_atom_site_aniso_U_11
_atom_site_aniso_U_22
_atom_site_aniso_U_33
_atom_site_aniso_U_23
_atom_site_aniso_U_13
_atom_site_aniso_U_12
O2 0.0433(7) 0.0431(7) 0.0554(7) -0.0076(6) 0.0024(6) 0.0001(6)
O3 0.0304(6) 0.0766(9) 0.0478(7) 0.0062(7) -0.0013(5) 0.0002(6)
O1 0.0352(7) 0.0548(7) 0.0737(9) -0.0033(7) 0.0103(6) 0.0077(6)
O4 0.0429(7) 0.0795(9) 0.0358(6) 0.0066(6) -0.0001(6) -0.0025(7)
O5 0.0444(8) 0.0510(8) 0.0742(9) 0.0041(7) 0.0046(7) -0.0010(7)
C5 0.0340(8) 0.0432(9) 0.0347(8) -0.0012(7) -0.0004(6) 0.0037(7)
C23 0.0338(8) 0.0413(8) 0.0382(8) 0.0008(7) 0.0004(7) -0.0016(7)
C12 0.0285(7) 0.0364(7) 0.0360(7) 0.0005(6) 0.0016(6) -0.0007(6)
C7 0.0321(8) 0.0383(8) 0.0368(8) 0.0001(6) 0.0008(7) 0.0024(7)
N1 0.0446(8) 0.0366(7) 0.0493(8) -0.0040(6) 0.0042(7) 0.0003(6)
C8 0.0330(8) 0.0404(8) 0.0409(8) -0.0013(7) 0.0010(7) 0.0002(7)
C4 0.0382(9) 0.0453(9) 0.0394(8) -0.0045(7) -0.0015(7) 0.0031(7)
C20 0.0403(10) 0.0570(10) 0.0487(10) 0.0013(9) -0.0039(8) -0.0005(9)
C15 0.0342(8) 0.0428(9) 0.0347(8) -0.0011(6) 0.0031(6) 0.0037(7)
C10 0.0278(8) 0.0440(9) 0.0435(8) 0.0016(7) 0.0041(7) -0.0020(7)
C6 0.0512(11) 0.0517(10) 0.0412(9) 0.0026(8) 0.0079(8) 0.0012(9)
C9 0.0326(8) 0.0401(8) 0.0487(9) 0.0008(7) 0.0044(7) -0.0052(7)
C16 0.0529(11) 0.0421(9) 0.0480(9) 0.0024(8) -0.0031(9) 0.0036(8)
C3 0.0556(13) 0.0543(11) 0.0518(10) -0.0156(9) 0.0047(10) 0.0073(9)
C21 0.0371(9) 0.0434(9) 0.0376(8) -0.0004(7) 0.0026(7) 0.0036(7)
C13 0.0414(10) 0.0500(10) 0.0508(10) 0.0066(8) 0.0059(8) 0.0027(8)
C11 0.0276(7) 0.0396(8) 0.0364(8) -0.0007(6) 0.0017(6) 0.0016(6)
C1 0.0624(14) 0.0707(13) 0.0456(10) 0.0004(9) 0.0182(10) -0.0001(11)
C24 0.0626(14) 0.1007(19) 0.0427(10) 0.0158(12) -0.0124(10) -0.0087(14)
C2 0.0650(15) 0.0731(14) 0.0497(11) -0.0150(10) 0.0159(10) 0.0065(12)
C18 0.0696(16) 0.0775(15) 0.0631(13) 0.0096(12) -0.0150(12) 0.0256(13)
C14 0.0573(13) 0.0608(13) 0.0686(13) 0.0185(11) 0.0151(11) 0.0057(10)
C22 0.0732(15) 0.0428(10) 0.0748(15) -0.0105(10) 0.0091(12) 0.0060(10)
C19 0.0462(12) 0.0874(16) 0.0550(11) -0.0010(11) -0.0135(9) 0.0045(12)
C17 0.0817(17) 0.0525(11) 0.0642(13) 0.0086(10) -0.0125(13) 0.0145(12)

loop_
_atom_type_symbol
_atom_type_description
_atom_type_scat_dispersion_real
_atom_type_scat_dispersion_imag
_atom_type_scat_source
C C 0.0181 0.0091 'International Tables Vol C Tables 4.2.6.8 and 6.1.1.4'
H H 0.0000 0.0000 'International Tables Vol C Tables 4.2.6.8 and 6.1.1.4'
N N 0.0311 0.0180 'International Tables Vol C Tables 4.2.6.8 and 6.1.1.4'
O O 0.0492 0.0322 'International Tables Vol C Tables 4.2.6.8 and 6.1.1.4'

loop_
_geom_angle_atom_site_label_1
_geom_angle_atom_site_label_2
_geom_angle_atom_site_label_3
_geom_angle
C21 O2 C22 116.98(17)
C23 O4 C24 117.53(16)
H5A O5 H5B 103(3)
C6 C5 C4 119.35(17)
C6 C5 C7 134.51(17)
C4 C5 C7 106.07(15)
O3 C23 O4 124.34(17)
O3 C23 C11 126.06(15)
O4 C23 C11 109.60(14)
C7 C12 C15 112.24(13)
C7 C12 C11 108.77(13)
C15 C12 C11 113.34(13)
C7 C12 H12 107.4
C15 C12 H12 107.4
C11 C12 H12 107.4
C8 C7 C5 107.25(15)
C8 C7 C12 124.74(15)
C5 C7 C12 128.01(15)
C4 N1 C8 108.49(15)
C4 N1 H1 125.8
C8 N1 H1 125.8
C7 C8 N1 109.83(15)
C7 C8 C9 126.98(16)
N1 C8 C9 123.14(15)
N1 C4 C3 129.83(18)
N1 C4 C5 108.35(15)
C3 C4 C5 121.79(18)
C15 C20 C19 120.3(2)
C15 C20 H20 119.9
C19 C20 H20 119.9
C20 C15 C16 118.44(18)
C20 C15 C12 121.88(16)
C16 C15 C12 119.66(16)
C11 C10 C9 115.02(13)
C11 C10 H10A 108.5
C9 C10 H10A 108.5
C11 C10 H10B 108.5
C9 C10 H10B 108.5
H10A C10 H10B 107.5
C1 C6 C5 118.95(19)
C1 C6 H6 120.5
C5 C6 H6 120.5
C8 C9 C13 110.70(15)
C8 C9 C10 108.41(14)
C13 C9 C10 114.76(16)
C8 C9 H9 107.6
C13 C9 H9 107.6
C10 C9 H9 107.6
C17 C16 C15 120.7(2)
C17 C16 H16 119.6
C15 C16 H16 119.6
C2 C3 C4 117.60(19)
C2 C3 H3 121.2
C4 C3 H3 121.2
O1 C21 O2 124.17(17)
O1 C21 C11 125.94(17)
O2 C21 C11 109.88(15)
C14 C13 C9 124.0(2)
C14 C13 H13 118.0
C9 C13 H13 118.0
C21 C11 C23 105.90(14)
C21 C11 C10 109.56(13)
C23 C11 C10 110.48(13)
C21 C11 C12 108.89(13)
C23 C11 C12 109.55(13)
C10 C11 C12 112.25(13)
C6 C1 C2 120.7(2)
C6 C1 H1A 119.7
C2 C1 H1A 119.7
O4 C24 H24B 109.5
O4 C24 H24C 109.5
H24B C24 H24C 109.5
O4 C24 H24A 109.5
H24B C24 H24A 109.5
H24C C24 H24A 109.5
C3 C2 C1 121.6(2)
C3 C2 H2 119.2
C1 C2 H2 119.2
C17 C18 C19 119.8(2)
C17 C18 H18 120.1
C19 C18 H18 120.1
C13 C14 H14A 120.0
C13 C14 H14B 120.0
H14A C14 H14B 120.0
O2 C22 H22C 109.5
O2 C22 H22A 109.5
H22C C22 H22A 109.5
O2 C22 H22B 109.5
H22C C22 H22B 109.5
H22A C22 H22B 109.5
C18 C19 C20 120.3(2)
C18 C19 H19 119.8
C20 C19 H19 119.8
C18 C17 C16 120.4(2)
C18 C17 H17 119.8
C16 C17 H17 119.8

loop_
_geom_bond_atom_site_label_1
_geom_bond_atom_site_label_2
_geom_bond_distance
O2 C21 1.331(2)
O2 C22 1.441(2)
O3 C23 1.199(2)
O1 C21 1.198(2)
O4 C23 1.329(2)
O4 C24 1.447(3)
O5 H5A 0.90(4)
O5 H5B 0.87(4)
C5 C6 1.399(3)
C5 C4 1.413(3)
C5 C7 1.436(2)
C23 C11 1.534(2)
C12 C7 1.499(2)
C12 C15 1.523(2)
C12 C11 1.571(2)
C12 H12 0.9800
C7 C8 1.360(2)
N1 C4 1.369(3)
N1 C8 1.381(2)
N1 H1 0.8600
C8 C9 1.499(2)
C4 C3 1.392(3)
C20 C15 1.392(3)
C20 C19 1.393(3)
C20 H20 0.9300
C15 C16 1.396(3)
C10 C11 1.542(2)
C10 C9 1.546(2)
C10 H10A 0.9700
C10 H10B 0.9700
C6 C1 1.380(3)
C6 H6 0.9300
C9 C13 1.507(3)
C9 H9 0.9800
C16 C17 1.388(3)
C16 H16 0.9300
C3 C2 1.378(3)
C3 H3 0.9300
C21 C11 1.532(2)
C13 C14 1.311(3)
C13 H13 0.9300
C1 C2 1.405(3)
C1 H1A 0.9300
C24 H24B 0.9600
C24 H24C 0.9600
C24 H24A 0.9600
C2 H2 0.9300
C18 C17 1.370(4)
C18 C19 1.382(4)
C18 H18 0.9300
C14 H14A 0.9300
C14 H14B 0.9300
C22 H22C 0.9600
C22 H22A 0.9600
C22 H22B 0.9600
C19 H19 0.9300
C17 H17 0.9300

loop_
_geom_hbond_atom_site_label_D
_geom_hbond_atom_site_label_H
_geom_hbond_atom_site_label_A
_geom_hbond_distance_DH
_geom_hbond_distance_HA
_geom_hbond_distance_DA
_geom_hbond_angle_DHA
_geom_hbond_site_symmetry_A
N1 H1 O5 0.86 2.05 2.903(2) 171.8 .
O5 H5A O3 0.90(4) 2.02(4) 2.910(2) 170(3) 3_457
O5 H5B O1 0.87(4) 2.07(4) 2.912(2) 164(3) 3_557
N1 H1 O5 0.86 2.05 2.903(2) 171.8 .
O5 H5A O3 0.90(4) 2.02(4) 2.910(2) 170(3) 3_457
O5 H5B O1 0.87(4) 2.07(4) 2.912(2) 164(3) 3_557

loop_
_geom_torsion_atom_site_label_1
_geom_torsion_atom_site_label_2
_geom_torsion_atom_site_label_3
_geom_torsion_atom_site_label_4
_geom_torsion
C24 O4 C23 O3 -3.5(3)
C24 O4 C23 C11 176.93(18)
C6 C5 C7 C8 -177.6(2)
C4 C5 C7 C8 -0.56(19)
C6 C5 C7 C12 3.3(3)
C4 C5 C7 C12 -179.67(17)
C15 C12 C7 C8 -107.55(19)
C11 C12 C7 C8 18.7(2)
C15 C12 C7 C5 71.4(2)
C11 C12 C7 C5 -162.35(16)
C5 C7 C8 N1 0.2(2)
C12 C7 C8 N1 179.35(16)
C5 C7 C8 C9 177.69(17)
C12 C7 C8 C9 -3.2(3)
C4 N1 C8 C7 0.2(2)
C4 N1 C8 C9 -177.35(16)
C8 N1 C4 C3 177.1(2)
C8 N1 C4 C5 -0.6(2)
C6 C5 C4 N1 178.31(16)
C7 C5 C4 N1 0.7(2)
C6 C5 C4 C3 0.4(3)
C7 C5 C4 C3 -177.23(18)
C19 C20 C15 C16 -1.8(3)
C19 C20 C15 C12 -179.86(18)
C7 C12 C15 C20 41.7(2)
C11 C12 C15 C20 -82.0(2)
C7 C12 C15 C16 -136.34(17)
C11 C12 C15 C16 99.94(18)
C4 C5 C6 C1 -0.1(3)
C7 C5 C6 C1 176.6(2)
C7 C8 C9 C13 -114.3(2)
N1 C8 C9 C13 62.9(2)
C7 C8 C9 C10 12.4(3)
N1 C8 C9 C10 -170.39(16)
C11 C10 C9 C8 -39.2(2)
C11 C10 C9 C13 85.10(18)
C20 C15 C16 C17 0.8(3)
C12 C15 C16 C17 178.97(19)
N1 C4 C3 C2 -177.8(2)
C5 C4 C3 C2 -0.3(3)
C22 O2 C21 O1 -2.5(3)
C22 O2 C21 C11 176.45(17)
C8 C9 C13 C14 -111.9(2)
C10 C9 C13 C14 125.0(2)
O1 C21 C11 C23 -129.3(2)
O2 C21 C11 C23 51.78(17)
O1 C21 C11 C10 -10.1(2)
O2 C21 C11 C10 170.94(14)
O1 C21 C11 C12 113.0(2)
O2 C21 C11 C12 -65.94(17)
O3 C23 C11 C21 -116.4(2)
O4 C23 C11 C21 63.22(17)
O3 C23 C11 C10 125.0(2)
O4 C23 C11 C10 -55.34(18)
O3 C23 C11 C12 0.9(2)
O4 C23 C11 C12 -179.50(14)
C9 C10 C11 C21 179.22(14)
C9 C10 C11 C23 -64.48(18)
C9 C10 C11 C12 58.12(19)
C7 C12 C11 C21 -165.49(14)
C15 C12 C11 C21 -39.89(19)
C7 C12 C11 C23 79.12(16)
C15 C12 C11 C23 -155.28(14)
C7 C12 C11 C10 -44.00(18)
C15 C12 C11 C10 81.60(17)
C5 C6 C1 C2 -0.2(4)
C4 C3 C2 C1 0.0(4)
C6 C1 C2 C3 0.2(4)
C17 C18 C19 C20 -0.1(4)
C15 C20 C19 C18 1.4(3)
C19 C18 C17 C16 -0.8(4)
C15 C16 C17 C18 0.5(4)
